data_7050685
loop_
_publ_author_name
'Kickelbick, Guido'
'Pintauer, Tomislav'
'Matyjaszewski, Krzysztof'

_publ_section_title
;
 Structural comparison of CuII complexes in atom transfer radical
 polymerization
;
_journal_issue 4
_journal_name_full 'New Journal of Chemistry'
_journal_page_first 462
_journal_paper_doi 10.1039/b105454f
_journal_volume 26
_journal_year 2002
_chemical_formula_sum 'C42 H65 Br2 Cu N3'
_chemical_formula_weight 835.33
_space_group_IT_number 19
_symmetry_cell_setting orthorhombic
_symmetry_space_group_name_Hall 'P 2ac 2ab'
_symmetry_space_group_name_H-M 'P 21 21 21'
_atom_sites_solution_hydrogens geom
_atom_sites_solution_primary direct
_atom_sites_solution_secondary difmap
_audit_creation_method SHELXL-97
_cell_angle_alpha 90.00
_cell_angle_beta 90.00
_cell_angle_gamma 90.00
_cell_formula_units_Z 4
_cell_length_a 14.7679(3)
_cell_length_b 16.1912(4)
_cell_length_c 18.8663(3)
_cell_measurement_temperature 293(2)
_cell_volume 4511.12(16)
_computing_cell_refinement 'Siemens SAINT Software'
_computing_data_collection 'Siemens SMART Software'
_computing_data_reduction 'Siemens SAINT Software'
_computing_molecular_graphics 'Siemens SHELXTL Software'
_computing_publication_material 'Siemens SHELXTL Software'
_computing_structure_refinement 'SHELXL-97 (Sheldrick, 1997)'
_computing_structure_solution 'SHELXS-97 (Sheldrick, 1990)'
_diffrn_ambient_temperature 293(2)
_diffrn_measured_fraction_theta_full 0.998
_diffrn_measured_fraction_theta_max 0.998
_diffrn_measurement_device 'Siemens SMART CCD Detector'
_diffrn_measurement_method omega-scans
_diffrn_radiation_monochromator graphite
_diffrn_radiation_source 'fine-focus sealed tube'
_diffrn_radiation_type MoK\a
_diffrn_radiation_wavelength 0.71073
_diffrn_reflns_av_R_equivalents 0.0574
_diffrn_reflns_av_sigmaI/netI 0.0652
_diffrn_reflns_limit_h_max 13
_diffrn_reflns_limit_h_min -14
_diffrn_reflns_limit_k_max 14
_diffrn_reflns_limit_k_min -16
_diffrn_reflns_limit_l_max 16
_diffrn_reflns_limit_l_min -18
_diffrn_reflns_number 13414
_diffrn_reflns_theta_full 20.82
_diffrn_reflns_theta_max 20.82
_diffrn_reflns_theta_min 1.75
_diffrn_standards_interval_time 20
_exptl_absorpt_coefficient_mu 2.284
_exptl_crystal_colour green
_exptl_crystal_density_diffrn 1.230
_exptl_crystal_density_method 'not measured'
_exptl_crystal_description irregular
_exptl_crystal_F_000 1748
_exptl_crystal_size_max 0.36
_exptl_crystal_size_mid 0.28
_exptl_crystal_size_min 0.26
_refine_diff_density_max 0.275
_refine_diff_density_min -0.248
_refine_diff_density_rms 0.056
_refine_ls_abs_structure_details 'Flack H D (1983), Acta Cryst. A39, 876-881'
_refine_ls_abs_structure_Flack 0.020(13)
_refine_ls_extinction_method none
_refine_ls_goodness_of_fit_ref 0.991
_refine_ls_hydrogen_treatment mixed
_refine_ls_matrix_type full
_refine_ls_number_parameters 433
_refine_ls_number_reflns 4702
_refine_ls_number_restraints 0
_refine_ls_restrained_S_all 0.991
_refine_ls_R_factor_all 0.0513
_refine_ls_R_factor_gt 0.0393
_refine_ls_shift/su_max 0.030
_refine_ls_shift/su_mean 0.002
_refine_ls_structure_factor_coef Fsqd
_refine_ls_weighting_details 'calc w=1/[\s^2^(Fo^2^)+(0.0463P)^2^+0.0000P] where P=(Fo^2^+2Fc^2^)/3'
_refine_ls_weighting_scheme calc
_refine_ls_wR_factor_gt 0.0858
_refine_ls_wR_factor_ref 0.0913
_reflns_number_gt 3988
_reflns_number_total 4702
_reflns_threshold_expression >2sigma(I)
_cod_data_source_file b105454f.txt
_cod_data_source_block gkkm1
_cod_original_sg_symbol_H-M P212121
_cod_database_code 7050685

loop_
_symmetry_equiv_pos_as_xyz
'x, y, z'
'-x+1/2, -y, z+1/2'
'-x, y+1/2, -z+1/2'
'x+1/2, -y+1/2, -z'

loop_
_atom_site_label
_atom_site_type_symbol
_atom_site_fract_x
_atom_site_fract_y
_atom_site_fract_z
_atom_site_U_iso_or_equiv
_atom_site_adp_type
_atom_site_occupancy
_atom_site_symmetry_multiplicity
_atom_site_calc_flag
_atom_site_refinement_flags
_atom_site_disorder_assembly
_atom_site_disorder_group
Cu1 Cu 0.40372(5) 0.68114(4) 0.86968(4) 0.0490(2) Uani 1 1 d . . .
Br1 Br 0.49564(6) 0.58060(5) 0.79670(4) 0.0832(3) Uani 1 1 d . . .
N1 N 0.3680(3) 0.7481(3) 0.7814(3) 0.0489(13) Uani 1 1 d . . .
Br2 Br 0.25744(5) 0.62344(5) 0.89645(4) 0.0730(2) Uani 1 1 d . . .
C2 C 0.3108(5) 0.7254(4) 0.7317(4) 0.0618(18) Uani 1 1 d . . .
H2A H 0.2790 0.6763 0.7380 0.074 Uiso 1 1 calc R . .
C3 C 0.2953(5) 0.7703(5) 0.6709(3) 0.0625(19) Uani 1 1 d . . .
H3A H 0.2548 0.7513 0.6368 0.075 Uiso 1 1 calc R . .
C4 C 0.3413(5) 0.8445(4) 0.6611(3) 0.0586(18) Uani 1 1 d . . .
C5 C 0.4013(4) 0.8675(4) 0.7136(3) 0.0550(16) Uani 1 1 d . . .
H5A H 0.4340 0.9162 0.7087 0.066 Uiso 1 1 calc R . .
C6 C 0.4138(4) 0.8197(4) 0.7732(3) 0.0452(15) Uani 1 1 d . . .
C7 C 0.4774(4) 0.8367(4) 0.8304(3) 0.0489(16) Uani 1 1 d . . .
C8 C 0.5328(4) 0.9077(4) 0.8357(4) 0.0648(19) Uani 1 1 d . . .
H8A H 0.5284 0.9500 0.8026 0.078 Uiso 1 1 calc R . .
C9 C 0.5943(5) 0.9126(4) 0.8918(4) 0.075(2) Uani 1 1 d . . .
C10 C 0.5956(5) 0.8514(4) 0.9424(3) 0.0658(19) Uani 1 1 d . . .
H10A H 0.6349 0.8549 0.9808 0.079 Uiso 1 1 calc R . .
C11 C 0.5378(4) 0.7847(4) 0.9358(3) 0.0466(16) Uani 1 1 d . . .
N12 N 0.4808(3) 0.7791(3) 0.8801(2) 0.0452(12) Uani 1 1 d . . .
C13 C 0.5263(4) 0.7152(4) 0.9855(3) 0.0502(17) Uani 1 1 d . . .
C14 C 0.5736(5) 0.7084(4) 1.0492(3) 0.0564(18) Uani 1 1 d . . .
H14A H 0.6178 0.7470 1.0611 0.068 Uiso 1 1 calc R . .
C15 C 0.5542(5) 0.6435(5) 1.0948(3) 0.0615(18) Uani 1 1 d . . .
C16 C 0.4915(5) 0.5866(4) 1.0740(3) 0.0661(19) Uani 1 1 d . . .
H16A H 0.4782 0.5418 1.1030 0.079 Uiso 1 1 calc R . .
C17 C 0.4477(5) 0.5955(4) 1.0095(3) 0.0602(18) Uani 1 1 d . . .
H17A H 0.4051 0.5562 0.9963 0.072 Uiso 1 1 calc R . .
N18 N 0.4643(3) 0.6579(3) 0.9661(2) 0.0534(14) Uani 1 1 d . . .
C19 C 0.3256(5) 0.9001(5) 0.5969(4) 0.077(2) Uani 1 1 d . . .
H19A H 0.2832 0.8721 0.5650 0.092 Uiso 1 1 calc R . .
C20 C 0.2813(6) 0.9820(5) 0.6215(4) 0.089(2) Uani 1 1 d . . .
H20A H 0.2274 0.9682 0.6483 0.106 Uiso 1 1 calc R . .
H20B H 0.3229 1.0089 0.6539 0.106 Uiso 1 1 calc R . .
C21 C 0.2554(7) 1.0425(6) 0.5671(4) 0.111(3) Uani 1 1 d . . .
H21A H 0.2124 1.0171 0.5349 0.134 Uiso 1 1 calc R . .
H21B H 0.3086 1.0575 0.5399 0.134 Uiso 1 1 calc R . .
C22 C 0.2135(7) 1.1203(6) 0.5983(6) 0.135(4) Uani 1 1 d . . .
H22A H 0.1627 1.1045 0.6280 0.162 Uiso 1 1 calc R . .
H22B H 0.2579 1.1469 0.6285 0.162 Uiso 1 1 calc R . .
C23 C 0.1815(9) 1.1808(8) 0.5454(7) 0.184(6) Uani 1 1 d . . .
H23A H 0.1585 1.2288 0.5693 0.277 Uiso 1 1 calc R . .
H23B H 0.1343 1.1565 0.5174 0.277 Uiso 1 1 calc R . .
H23C H 0.2309 1.1965 0.5153 0.277 Uiso 1 1 calc R . .
C24 C 0.4140(7) 0.9142(6) 0.5563(4) 0.101(3) Uani 1 1 d . . .
H24A H 0.4003 0.9459 0.5141 0.122 Uiso 1 1 calc R . .
H24B H 0.4535 0.9477 0.5857 0.122 Uiso 1 1 calc R . .
C25 C 0.4646(9) 0.8394(7) 0.5347(5) 0.155(5) Uani 1 1 d . . .
H25A H 0.4303 0.8102 0.4987 0.186 Uiso 1 1 calc R . .
H25B H 0.4710 0.8031 0.5753 0.186 Uiso 1 1 calc R . .
C26 C 0.5604(15) 0.8607(10) 0.5049(11) 0.272(14) Uani 1 1 d . . .
H26A H 0.5512 0.8841 0.4582 0.327 Uiso 1 1 calc R . .
H26B H 0.5844 0.9047 0.5344 0.327 Uiso 1 1 calc R . .
C27 C 0.6209(15) 0.8089(14) 0.4991(12) 0.287(11) Uani 1 1 d . . .
H27A H 0.6767 0.8360 0.4874 0.431 Uiso 1 1 calc R . .
H27B H 0.6054 0.7705 0.4623 0.431 Uiso 1 1 calc R . .
H27C H 0.6277 0.7798 0.5431 0.431 Uiso 1 1 calc R . .
C28 C 0.6552(8) 0.9896(7) 0.8968(6) 0.110(4) Uani 1 1 d . . .
H28A H 0.6891 0.9649 0.9362 0.132 Uiso 1 1 calc R . .
C29 C 0.7293(16) 0.9810(16) 0.8524(17) 0.330(19) Uani 1 1 d . . .
H29A H 0.7796 1.0010 0.8806 0.397 Uiso 1 1 calc R . .
H29B H 0.7196 1.0227 0.8163 0.397 Uiso 1 1 calc R . .
C30 C 0.7711(9) 0.9046(14) 0.8095(11) 0.233(11) Uani 1 1 d . . .
H30A H 0.8317 0.8894 0.8246 0.280 Uiso 1 1 calc R . .
H30B H 0.7318 0.8566 0.8079 0.280 Uiso 1 1 calc R . .
C31 C 0.769(3) 0.945(2) 0.757(3) 0.50(4) Uani 1 1 d . . .
H31A H 0.8277 0.9705 0.7486 0.598 Uiso 1 1 calc R . .
H31B H 0.7234 0.9875 0.7604 0.598 Uiso 1 1 calc R . .
C32 C 0.745(2) 0.8779(15) 0.6966(14) 0.331(15) Uani 1 1 d . . .
H32A H 0.7910 0.8789 0.6606 0.497 Uiso 1 1 calc R . .
H32B H 0.6875 0.8913 0.6759 0.497 Uiso 1 1 calc R . .
H32C H 0.7422 0.8238 0.7173 0.497 Uiso 1 1 calc R . .
C33 C 0.6270(13) 1.0493(11) 0.9380(16) 0.307(17) Uani 1 1 d . . .
H33A H 0.6209 1.0960 0.9061 0.368 Uiso 1 1 calc R . .
H33B H 0.6792 1.0617 0.9673 0.368 Uiso 1 1 calc R . .
C34 C 0.558(2) 1.0574(12) 0.9818(10) 0.246(12) Uani 1 1 d . . .
H34A H 0.5081 1.0765 0.9524 0.295 Uiso 1 1 calc R . .
H34B H 0.5423 1.0015 0.9958 0.295 Uiso 1 1 calc R . .
C35 C 0.553(2) 1.0991(19) 1.0374(17) 0.312(14) Uani 1 1 d . . .
H35A H 0.5321 1.1536 1.0234 0.375 Uiso 1 1 calc R . .
H35B H 0.6143 1.1058 1.0544 0.375 Uiso 1 1 calc R . .
C36 C 0.5014(16) 1.0766(18) 1.0951(13) 0.314(15) Uani 1 1 d . . .
H36A H 0.5084 1.1171 1.1319 0.471 Uiso 1 1 calc R . .
H36B H 0.5212 1.0238 1.1122 0.471 Uiso 1 1 calc R . .
H36C H 0.4389 1.0734 1.0816 0.471 Uiso 1 1 calc R . .
C37 C 0.5998(6) 0.6389(5) 1.1677(4) 0.083(2) Uani 1 1 d . . .
H37A H 0.5599 0.5973 1.1889 0.099 Uiso 1 1 calc R . .
C38 C 0.5777(8) 0.7063(8) 1.2141(5) 0.136(4) Uani 1 1 d . . .
H38A H 0.5870 0.6844 1.2614 0.163 Uiso 1 1 calc R . .
H38B H 0.6258 0.7461 1.2067 0.163 Uiso 1 1 calc R . .
C39 C 0.4999(8) 0.7535(8) 1.2195(6) 0.143(4) Uani 1 1 d . . .
H39A H 0.4537 0.7160 1.2370 0.172 Uiso 1 1 calc R . .
H39B H 0.4830 0.7664 1.1711 0.172 Uiso 1 1 calc R . .
C40 C 0.4857(13) 0.834(2) 1.2611(13) 0.34(2) Uani 1 1 d . . .
H40A H 0.4548 0.8728 1.2299 0.403 Uiso 1 1 calc R . .
H40B H 0.4446 0.8223 1.2999 0.403 Uiso 1 1 calc R . .
C41 C 0.5387(17) 0.863(3) 1.281(2) 0.48(3) Uani 1 1 d . . .
H41A H 0.5188 0.9017 1.3167 0.717 Uiso 1 1 calc R . .
H41B H 0.5698 0.8924 1.2443 0.717 Uiso 1 1 calc R . .
H41C H 0.5789 0.8237 1.3024 0.717 Uiso 1 1 calc R . .
C42 C 0.6806(8) 0.5917(9) 1.1679(6) 0.152(5) Uani 1 1 d . . .
H42A H 0.7247 0.6284 1.1464 0.183 Uiso 1 1 calc R . .
H42B H 0.6969 0.5891 1.2176 0.183 Uiso 1 1 calc R . .
C43 C 0.7045(8) 0.5154(7) 1.1426(5) 0.138(4) Uani 1 1 d . . .
H43A H 0.6925 0.5177 1.0920 0.165 Uiso 1 1 calc R . .
H43B H 0.6601 0.4777 1.1621 0.165 Uiso 1 1 calc R . .
C44 C 0.7888(9) 0.4739(9) 1.1490(7) 0.174(6) Uani 1 1 d . . .
H44A H 0.8328 0.5068 1.1233 0.209 Uiso 1 1 calc R . .
H44B H 0.8056 0.4768 1.1987 0.209 Uiso 1 1 calc R . .
C45 C 0.8018(11) 0.3937(9) 1.1283(8) 0.205(7) Uani 1 1 d . . .
H45A H 0.8634 0.3780 1.1375 0.307 Uiso 1 1 calc R . .
H45B H 0.7894 0.3886 1.0786 0.307 Uiso 1 1 calc R . .
H45C H 0.7618 0.3583 1.1545 0.307 Uiso 1 1 calc R . .

loop_
_atom_site_aniso_label
_atom_site_aniso_U_11
_atom_site_aniso_U_22
_atom_site_aniso_U_33
_atom_site_aniso_U_23
_atom_site_aniso_U_13
_atom_site_aniso_U_12
Cu1 0.0574(5) 0.0420(4) 0.0475(4) 0.0024(3) -0.0021(4) -0.0015(4)
Br1 0.0948(6) 0.0783(5) 0.0767(5) -0.0238(4) -0.0049(5) 0.0322(5)
N1 0.057(3) 0.044(3) 0.046(3) -0.008(3) -0.012(3) -0.006(3)
Br2 0.0598(4) 0.0830(5) 0.0762(5) 0.0160(4) 0.0071(4) -0.0085(4)
C2 0.069(5) 0.047(4) 0.069(5) -0.006(4) -0.007(4) -0.008(4)
C3 0.070(5) 0.068(5) 0.049(4) 0.004(4) -0.017(4) -0.008(4)
C4 0.069(5) 0.055(5) 0.051(4) 0.002(3) -0.003(4) 0.004(4)
C5 0.057(4) 0.058(4) 0.050(4) 0.002(4) -0.009(4) -0.009(4)
C6 0.047(4) 0.043(4) 0.046(4) -0.003(3) -0.002(3) 0.000(4)
C7 0.045(4) 0.054(4) 0.048(4) 0.004(3) 0.000(3) -0.006(3)
C8 0.064(4) 0.066(5) 0.065(4) 0.020(3) -0.010(4) -0.020(4)
C9 0.076(5) 0.071(5) 0.079(5) 0.013(4) -0.022(5) -0.035(4)
C10 0.069(5) 0.068(5) 0.060(4) 0.016(4) -0.018(4) -0.014(4)
C11 0.047(4) 0.048(4) 0.045(4) -0.002(3) -0.004(3) -0.003(3)
N12 0.051(3) 0.044(3) 0.041(3) 0.007(3) 0.001(3) 0.002(2)
C13 0.056(4) 0.051(4) 0.044(4) 0.000(3) 0.002(3) -0.001(4)
C14 0.064(5) 0.059(5) 0.046(4) 0.000(3) -0.011(4) -0.002(3)
C15 0.073(5) 0.063(5) 0.048(4) 0.002(4) -0.006(4) 0.009(4)
C16 0.095(5) 0.055(5) 0.048(4) 0.020(3) -0.002(4) 0.009(5)
C17 0.083(5) 0.039(4) 0.058(4) 0.007(3) 0.002(4) -0.001(3)
N18 0.065(4) 0.045(4) 0.050(3) 0.000(3) 0.002(3) 0.000(3)
C19 0.097(6) 0.074(6) 0.059(4) 0.023(4) -0.025(5) -0.012(4)
C20 0.101(6) 0.085(6) 0.080(5) 0.021(5) -0.014(5) 0.008(5)
C21 0.124(7) 0.119(8) 0.091(6) 0.030(6) -0.007(6) 0.032(7)
C22 0.150(9) 0.112(8) 0.143(8) 0.026(8) 0.005(7) 0.052(7)
C23 0.190(12) 0.161(12) 0.203(13) 0.061(11) -0.020(10) 0.059(10)
C24 0.147(8) 0.094(7) 0.063(5) 0.020(5) 0.026(6) 0.020(7)
C25 0.248(14) 0.120(10) 0.097(7) 0.033(6) 0.076(8) 0.062(9)
C26 0.36(3) 0.140(13) 0.32(2) 0.065(13) 0.27(2) 0.111(15)
C27 0.28(2) 0.31(3) 0.27(2) 0.04(2) 0.10(2) -0.04(2)
C28 0.110(8) 0.130(9) 0.091(6) 0.035(6) -0.035(6) -0.063(7)
C29 0.191(18) 0.26(2) 0.54(5) -0.19(3) 0.14(2) -0.155(18)
C30 0.106(9) 0.31(3) 0.28(2) 0.16(2) 0.039(11) 0.060(13)
C31 0.44(5) 0.27(4) 0.78(10) 0.29(6) -0.29(6) -0.20(4)
C32 0.44(5) 0.23(3) 0.32(3) 0.02(2) 0.09(3) -0.03(3)
C33 0.246(19) 0.146(15) 0.53(4) -0.17(2) 0.16(2) -0.127(14)
C34 0.40(4) 0.157(16) 0.181(16) -0.083(12) 0.039(18) -0.095(19)
C35 0.34(4) 0.28(3) 0.32(4) -0.06(3) 0.04(3) -0.08(3)
C36 0.30(3) 0.38(4) 0.26(3) -0.14(3) 0.03(2) -0.09(3)
C37 0.104(6) 0.079(6) 0.065(5) 0.012(4) -0.024(5) 0.017(5)
C38 0.144(9) 0.195(12) 0.068(6) -0.041(7) -0.038(6) 0.062(9)
C39 0.160(11) 0.157(10) 0.112(8) -0.046(7) 0.007(8) 0.023(9)
C40 0.155(19) 0.57(5) 0.29(2) -0.27(3) -0.072(18) 0.09(2)
C41 0.20(3) 0.68(7) 0.55(6) -0.34(6) -0.07(3) -0.02(4)
C42 0.164(11) 0.186(13) 0.107(8) -0.040(8) -0.076(8) 0.055(10)
C43 0.178(11) 0.117(9) 0.118(8) -0.035(7) -0.056(8) 0.052(8)
C44 0.182(12) 0.153(12) 0.186(13) -0.040(10) -0.076(10) 0.079(10)
C45 0.249(16) 0.147(13) 0.218(14) -0.050(11) -0.062(13) 0.076(12)

loop_
_atom_type_symbol
_atom_type_description
_atom_type_scat_dispersion_real
_atom_type_scat_dispersion_imag
_atom_type_scat_source
C C 0.0033 0.0016 'International Tables Vol C Tables 4.2.6.8 and 6.1.1.4'
H H 0.0000 0.0000 'International Tables Vol C Tables 4.2.6.8 and 6.1.1.4'
Cu Cu 0.3201 1.2651 'International Tables Vol C Tables 4.2.6.8 and 6.1.1.4'
Br Br -0.2901 2.4595 'International Tables Vol C Tables 4.2.6.8 and 6.1.1.4'
N N 0.0061 0.0033 'International Tables Vol C Tables 4.2.6.8 and 6.1.1.4'

loop_
_geom_angle_atom_site_label_1
_geom_angle_atom_site_label_2
_geom_angle_atom_site_label_3
_geom_angle
_geom_angle_site_symmetry_1
_geom_angle_site_symmetry_3
_geom_angle_publ_flag
N12 Cu1 N1 78.7(2) . . ?
N12 Cu1 N18 78.9(2) . . ?
N1 Cu1 N18 157.3(2) . . ?
N12 Cu1 Br2 144.43(13) . . ?
N1 Cu1 Br2 98.31(15) . . ?
N18 Cu1 Br2 97.66(15) . . ?
N12 Cu1 Br1 105.27(13) . . ?
N1 Cu1 Br1 92.03(13) . . ?
N18 Cu1 Br1 97.47(13) . . ?
Br2 Cu1 Br1 110.26(4) . . ?
C2 N1 C6 118.8(5) . . ?
C2 N1 Cu1 126.5(5) . . ?
C6 N1 Cu1 114.6(4) . . ?
N1 C2 C3 123.5(6) . . ?
C2 C3 C4 119.0(6) . . ?
C5 C4 C3 116.8(6) . . ?
C5 C4 C19 120.5(6) . . ?
C3 C4 C19 122.7(6) . . ?
C6 C5 C4 121.4(6) . . ?
N1 C6 C5 120.5(5) . . ?
N1 C6 C7 113.6(5) . . ?
C5 C6 C7 125.8(6) . . ?
N12 C7 C8 120.1(5) . . ?
N12 C7 C6 114.6(5) . . ?
C8 C7 C6 125.3(6) . . ?
C9 C8 C7 118.4(6) . . ?
C10 C9 C8 119.6(6) . . ?
C10 C9 C28 122.2(7) . . ?
C8 C9 C28 118.2(6) . . ?
C9 C10 C11 119.4(6) . . ?
N12 C11 C10 120.6(6) . . ?
N12 C11 C13 111.9(5) . . ?
C10 C11 C13 127.5(6) . . ?
C7 N12 C11 121.9(5) . . ?
C7 N12 Cu1 118.5(4) . . ?
C11 N12 Cu1 119.6(4) . . ?
N18 C13 C14 121.1(6) . . ?
N18 C13 C11 115.4(5) . . ?
C14 C13 C11 123.5(6) . . ?
C15 C14 C13 119.3(6) . . ?
C16 C15 C14 118.3(6) . . ?
C16 C15 C37 121.5(6) . . ?
C14 C15 C37 120.2(7) . . ?
C15 C16 C17 119.9(6) . . ?
N18 C17 C16 122.5(6) . . ?
C17 N18 C13 118.8(5) . . ?
C17 N18 Cu1 127.3(5) . . ?
C13 N18 Cu1 114.0(4) . . ?
C4 C19 C24 110.8(6) . . ?
C4 C19 C20 109.3(6) . . ?
C24 C19 C20 112.5(6) . . ?
C21 C20 C19 118.1(7) . . ?
C20 C21 C22 112.8(7) . . ?
C23 C22 C21 114.7(9) . . ?
C25 C24 C19 116.5(8) . . ?
C24 C25 C26 112.1(10) . . ?
C27 C26 C25 122.7(17) . . ?
C33 C28 C29 133.3(13) . . ?
C33 C28 C9 116.6(11) . . ?
C29 C28 C9 110.0(12) . . ?
C28 C29 C30 133.5(17) . . ?
C31 C30 C29 89(3) . . ?
C30 C31 C32 103(3) . . ?
C28 C33 C34 133.8(16) . . ?
C35 C34 C33 129(3) . . ?
C34 C35 C36 124(3) . . ?
C42 C37 C38 126.8(8) . . ?
C42 C37 C15 113.5(7) . . ?
C38 C37 C15 114.2(7) . . ?
C39 C38 C37 130.8(9) . . ?
C38 C39 C40 128.3(12) . . ?
C41 C40 C39 119(3) . . ?
C43 C42 C37 134.6(11) . . ?
C42 C43 C44 128.5(11) . . ?
C45 C44 C43 123.2(13) . . ?

loop_
_geom_bond_atom_site_label_1
_geom_bond_atom_site_label_2
_geom_bond_distance
_geom_bond_site_symmetry_2
_geom_bond_publ_flag
Cu1 N12 1.962(5) . ?
Cu1 N1 2.056(5) . ?
Cu1 N18 2.062(5) . ?
Cu1 Br2 2.4071(10) . ?
Cu1 Br1 2.5276(10) . ?
N1 C2 1.314(8) . ?
N1 C6 1.351(7) . ?
C2 C3 1.379(9) . ?
C3 C4 1.392(9) . ?
C4 C5 1.381(8) . ?
C4 C19 1.527(9) . ?
C5 C6 1.378(8) . ?
C6 C7 1.457(8) . ?
C7 N12 1.322(7) . ?
C7 C8 1.414(8) . ?
C8 C9 1.398(9) . ?
C9 C10 1.376(9) . ?
C9 C28 1.540(11) . ?
C10 C11 1.382(8) . ?
C11 N12 1.349(7) . ?
C11 C13 1.474(8) . ?
C13 N18 1.355(7) . ?
C13 C14 1.395(8) . ?
C14 C15 1.388(9) . ?
C15 C16 1.364(9) . ?
C15 C37 1.533(9) . ?
C16 C17 1.385(9) . ?
C17 N18 1.323(8) . ?
C19 C24 1.529(11) . ?
C19 C20 1.550(10) . ?
C20 C21 1.468(10) . ?
C21 C22 1.523(12) . ?
C22 C23 1.476(13) . ?
C24 C25 1.479(12) . ?
C25 C26 1.56(2) . ?
C26 C27 1.23(2) . ?
C28 C33 1.308(19) . ?
C28 C29 1.38(2) . ?
C29 C30 1.60(3) . ?
C30 C31 1.18(4) . ?
C31 C32 1.62(4) . ?
C33 C34 1.32(2) . ?
C34 C35 1.25(3) . ?
C35 C36 1.38(2) . ?
C37 C42 1.416(13) . ?
C37 C38 1.437(12) . ?
C38 C39 1.384(13) . ?
C39 C40 1.54(3) . ?
C40 C41 0.99(3) . ?
C42 C43 1.370(14) . ?
C43 C44 1.420(13) . ?
C44 C45 1.369(14) . ?
